data_4348401
loop_
_publ_author_name
'Dias, Sara S. P.'
'Kirillova, Marina V.'
'Andr\'e, V\^ania'
'K\/lak, Julia'
'Kirillov, Alexander M.'

_publ_section_title
;
 New tricopper(ii) cores self-assembled from aminoalcohol biobuffers and
 homophthalic acid: synthesis, structural and topological features,
 magnetic properties and mild catalytic oxidation of cyclic and linear
 C5--C8 alkanes
;
_journal_issue 6
_journal_name_full 'Inorganic Chemistry Frontiers'
_journal_page_first 525
_journal_paper_doi 10.1039/C4QI00220B
_journal_volume 2
_journal_year 2015
_chemical_formula_sum 'C30 H40 Cu3 N2 O14'
_chemical_formula_weight 843.26
_space_group_IT_number 14
_space_group_name_Hall '-P 2ybc'
_space_group_name_H-M_alt 'P 1 21/c 1'
_symmetry_cell_setting monoclinic
_symmetry_space_group_name_H-M 'P 1 21/c 1'
_atom_sites_solution_hydrogens geom
_atom_sites_solution_primary direct
_atom_sites_solution_secondary difmap
_audit_creation_method SHELXL-97
_audit_update_record
;
2014-07-17 deposited with the CCDC.
2015-03-30 downloaded from the CCDC.
;
_cell_angle_alpha 90.00
_cell_angle_beta 99.471(2)
_cell_angle_gamma 90.00
_cell_formula_units_Z 4
_cell_length_a 18.2009(7)
_cell_length_b 13.5600(4)
_cell_length_c 13.3152(5)
_cell_measurement_temperature 150(2)
_cell_volume 3241.5(2)
_computing_cell_refinement 'BRUKER SMART (Bruker, 2005)'
_computing_data_collection 'BRUKER APEX2 (Bruker, 2005)'
_computing_data_reduction 'BRUKER SAINT (Bruker, 2005)'
_computing_molecular_graphics 'ORTEP 3.2 (Farrugia, 1997) and Mercury 2.2'
_computing_structure_refinement 'SHELXL-97 (Sheldrick, 2008)'
_computing_structure_solution 'SIR 97 (Altomare et al, 1999)'
_diffrn_ambient_temperature 150(2)
_diffrn_measured_fraction_theta_full 0.997
_diffrn_measured_fraction_theta_max 0.997
_diffrn_measurement_device_type 'Bruker APEX-II CCD area detector'
_diffrn_measurement_method 'phi and omega scans'
_diffrn_radiation_monochromator graphite
_diffrn_radiation_source 'fine-focus sealed tube'
_diffrn_radiation_type MoK\a
_diffrn_radiation_wavelength 0.71069
_diffrn_reflns_av_R_equivalents 0.0513
_diffrn_reflns_av_sigmaI/netI 0.0442
_diffrn_reflns_limit_h_max 22
_diffrn_reflns_limit_h_min -22
_diffrn_reflns_limit_k_max 16
_diffrn_reflns_limit_k_min -16
_diffrn_reflns_limit_l_max 16
_diffrn_reflns_limit_l_min -16
_diffrn_reflns_number 29395
_diffrn_reflns_theta_full 26.37
_diffrn_reflns_theta_max 26.37
_diffrn_reflns_theta_min 2.16
_exptl_absorpt_coefficient_mu 2.024
_exptl_absorpt_correction_T_max 0.922
_exptl_absorpt_correction_T_min 0.823
_exptl_absorpt_correction_type multi-scan
_exptl_absorpt_process_details 'SADABS (Bruker,2005)'
_exptl_crystal_colour blue
_exptl_crystal_density_diffrn 1.728
_exptl_crystal_density_meas ?
_exptl_crystal_density_method 'not measured'
_exptl_crystal_description block
_exptl_crystal_F_000 1732
_exptl_crystal_size_max 0.2
_exptl_crystal_size_mid 0.08
_exptl_crystal_size_min 0.04
_refine_diff_density_max 0.340
_refine_diff_density_min -0.475
_refine_diff_density_rms 0.072
_refine_ls_extinction_method none
_refine_ls_goodness_of_fit_ref 1.066
_refine_ls_hydrogen_treatment mixed
_refine_ls_matrix_type full
_refine_ls_number_parameters 458
_refine_ls_number_reflns 6609
_refine_ls_number_restraints 150
_refine_ls_restrained_S_all 1.054
_refine_ls_R_factor_all 0.0405
_refine_ls_R_factor_gt 0.0302
_refine_ls_shift/su_max 0.001
_refine_ls_shift/su_mean 0.000
_refine_ls_structure_factor_coef Fsqd
_refine_ls_weighting_details 'calc w=1/[\s^2^(Fo^2^)+(0.0318P)^2^+0.0000P] where P=(Fo^2^+2Fc^2^)/3'
_refine_ls_weighting_scheme calc
_refine_ls_wR_factor_gt 0.0697
_refine_ls_wR_factor_ref 0.0726
_reflns_number_gt 5419
_reflns_number_total 6609
_reflns_threshold_expression >2\s(I)
_cod_data_source_file c4qi00220b2.cif
_cod_data_source_block spd357_a
_cod_depositor_comments
;
The following automatic conversions were performed:

data item '_symmetry_cell_setting' value 'Monoclinic' was changed to
'monoclinic' in accordance with the
/home/saulius/struct/COD-crude-data/automatic-downloads/DataCite-retrospective/RSC/depositions/lib/dictionaries/cif_core.dic
dictionary named 'cif_core.dic' version 2.4.2 last updated on
2011-04-26.

data item '_exptl_crystal_density_meas' value 'not measured' was
changed to '?' -- the value is perceived as not measured.

Automatic conversion script
Id: cif_fix_values 6909 2019-04-08 15:41:33Z antanas 
;
_cod_original_sg_symbol_H-M P21/c
_cod_database_code 4348401

loop_
_symmetry_equiv_pos_as_xyz
'x, y, z'
'-x, y+1/2, -z+1/2'
'-x, -y, -z'
'x, -y-1/2, z-1/2'

loop_
_atom_site_label
_atom_site_type_symbol
_atom_site_fract_x
_atom_site_fract_y
_atom_site_fract_z
_atom_site_U_iso_or_equiv
_atom_site_adp_type
_atom_site_occupancy
_atom_site_symmetry_multiplicity
_atom_site_calc_flag
_atom_site_refinement_flags
Cu1 Cu 0.727195(15) 0.730436(18) 0.54996(2) 0.01339(8) Uani 1 1 d U
Cu2 Cu 0.744371(15) 0.952860(18) 0.50666(2) 0.01736(8) Uani 1 1 d U
Cu3 Cu 0.753597(15) 1.19162(2) 0.46176(2) 0.01935(8) Uani 1 1 d U
O2 O 0.78936(8) 0.82560(10) 0.49464(12) 0.0157(3) Uani 1 1 d U
O4 O 0.64332(9) 0.74688(10) 0.43897(12) 0.0195(4) Uani 1 1 d U
O6 O 0.66640(8) 0.86538(10) 0.11073(12) 0.0176(3) Uani 1 1 d U
O14 O 0.70157(9) 1.08205(10) 0.51029(13) 0.0210(4) Uani 1 1 d U
O5 O 0.65437(9) 0.90951(11) 0.41349(13) 0.0247(4) Uani 1 1 d U
O12 O 0.76282(10) 1.34228(12) 0.49642(14) 0.0211(4) Uani 1 1 d U
O3 O 0.69550(10) 0.88613(12) 0.65361(13) 0.0211(4) Uani 1 1 d U
O1 O 0.80207(10) 0.59106(12) 0.52142(14) 0.0246(4) Uani 1 1 d U
O13 O 0.78791(10) 1.19713(14) 0.31599(14) 0.0282(4) Uani 1 1 d U
O8 O 0.83898(9) 1.00580(11) 0.57898(13) 0.0251(4) Uani 1 1 d U
O7 O 0.59367(10) 0.75086(11) 0.16591(14) 0.0277(4) Uani 1 1 d U
O9 O 0.85015(10) 1.16427(12) 0.53564(15) 0.0327(5) Uani 1 1 d U
O11 O 0.85536(10) 1.05674(12) 0.91381(14) 0.0302(4) Uani 1 1 d U
N1 N 0.80849(10) 0.72969(12) 0.67535(14) 0.0149(4) Uani 1 1 d U
O10 O 0.86753(10) 1.15097(12) 0.78156(14) 0.0338(5) Uani 1 1 d U
N2 N 0.65455(11) 1.23424(13) 0.38347(15) 0.0194(4) Uani 1 1 d U
C9 C 0.52479(12) 0.91151(14) 0.26509(17) 0.0144(5) Uani 1 1 d U
C24 C 0.88434(13) 1.07729(15) 0.83654(18) 0.0178(5) Uani 1 1 d U
C15 C 0.61130(13) 0.83827(15) 0.15147(17) 0.0173(5) Uani 1 1 d U
C16 C 0.87310(13) 1.08603(16) 0.58115(18) 0.0183(5) Uani 1 1 d U
C7 C 0.62047(13) 0.82885(15) 0.40248(17) 0.0155(5) Uani 1 1 d U
C14 C 0.56159(12) 0.91887(15) 0.18079(17) 0.0145(5) Uani 1 1 d U
C23 C 0.94227(12) 1.00649(15) 0.80982(18) 0.0167(5) Uani 1 1 d U
C8 C 0.54130(12) 0.82997(15) 0.34275(17) 0.0173(5) Uani 1 1 d U
H00A H 0.5319 0.7672 0.3080 0.021 Uiso 1 1 calc R
H00B H 0.5068 0.8355 0.3907 0.021 Uiso 1 1 calc R
C18 C 0.97237(12) 1.01078(15) 0.71967(18) 0.0165(5) Uani 1 1 d U
C10 C 0.47170(12) 0.98253(15) 0.27702(17) 0.0176(5) Uani 1 1 d U
H00T H 0.4468 0.9787 0.3325 0.021 Uiso 1 1 calc R
C3 C 0.87316(13) 0.78721(16) 0.64945(18) 0.0193(5) Uani 1 1 d U
H00C H 0.9190 0.7517 0.6729 0.023 Uiso 1 1 calc R
H00D H 0.8760 0.8504 0.6840 0.023 Uiso 1 1 calc R
C5 C 0.78046(14) 0.77377(16) 0.76386(18) 0.0216(5) Uani 1 1 d U
H00E H 0.8211 0.7766 0.8210 0.026 Uiso 1 1 calc R
H00F H 0.7423 0.7310 0.7830 0.026 Uiso 1 1 calc R
C30 C 0.62416(13) 1.10052(16) 0.49260(18) 0.0211(5) Uani 1 1 d U
H00G H 0.6112 1.1424 0.5461 0.025 Uiso 1 1 calc R
H00H H 0.5972 1.0389 0.4933 0.025 Uiso 1 1 calc R
C4 C 0.86483(12) 0.80368(16) 0.53467(18) 0.0193(5) Uani 1 1 d U
H00I H 0.8965 0.8579 0.5208 0.023 Uiso 1 1 calc R
H00J H 0.8803 0.7449 0.5022 0.023 Uiso 1 1 calc R
C22 C 0.96713(13) 0.93271(15) 0.88149(19) 0.0194(5) Uani 1 1 d U
H00Y H 0.9475 0.9297 0.9416 0.023 Uiso 1 1 calc R
C13 C 0.54797(13) 0.99923(15) 0.11552(17) 0.0182(5) Uani 1 1 d U
H00Z H 0.5752 1.0066 0.0627 0.022 Uiso 1 1 calc R
C17 C 0.95203(12) 1.08957(16) 0.63934(18) 0.0186(5) Uani 1 1 d U
H01A H 0.9861 1.0846 0.5907 0.022 Uiso 1 1 calc R
H01B H 0.9598 1.1535 0.6720 0.022 Uiso 1 1 calc R
C19 C 1.02512(13) 0.94047(16) 0.70397(19) 0.0215(5) Uani 1 1 d U
H011 H 1.0450 0.9423 0.6440 0.026 Uiso 1 1 calc R
C2 C 0.82877(14) 0.62532(16) 0.69993(18) 0.0239(6) Uani 1 1 d U
H01C H 0.7861 0.5913 0.7185 0.029 Uiso 1 1 calc R
H01D H 0.8685 0.6233 0.7582 0.029 Uiso 1 1 calc R
C11 C 0.45527(13) 1.05908(16) 0.20750(19) 0.0212(5) Uani 1 1 d U
H013 H 0.4178 1.1039 0.2148 0.025 Uiso 1 1 calc R
C12 C 0.49417(14) 1.06861(15) 0.12839(18) 0.0213(5) Uani 1 1 d U
H014 H 0.4846 1.1213 0.0834 0.026 Uiso 1 1 calc R
C29 C 0.60235(13) 1.15055(16) 0.39076(19) 0.0220(5) Uani 1 1 d U
H01E H 0.6048 1.1038 0.3363 0.026 Uiso 1 1 calc R
H01F H 0.5517 1.1749 0.3841 0.026 Uiso 1 1 calc R
C20 C 1.04881(13) 0.86777(16) 0.7753(2) 0.0237(6) Uani 1 1 d U
H016 H 1.0839 0.8215 0.7628 0.028 Uiso 1 1 calc R
C6 C 0.74809(13) 0.87702(16) 0.74421(18) 0.0229(5) Uani 1 1 d U
H01G H 0.7244 0.8961 0.8014 0.027 Uiso 1 1 calc R
H01H H 0.7886 0.9228 0.7411 0.027 Uiso 1 1 calc R
C26 C 0.63270(14) 1.32340(16) 0.4377(2) 0.0250(6) Uani 1 1 d U
H01I H 0.6189 1.3040 0.5022 0.030 Uiso 1 1 calc R
H01J H 0.5899 1.3546 0.3970 0.030 Uiso 1 1 calc R
C25 C 0.69689(13) 1.39555(16) 0.4562(2) 0.0282(6) Uani 1 1 d U
H01K H 0.7030 1.4275 0.3929 0.034 Uiso 1 1 calc R
H01L H 0.6872 1.4459 0.5041 0.034 Uiso 1 1 calc R
C21 C 1.02032(13) 0.86430(16) 0.86441(19) 0.0233(6) Uani 1 1 d U
H01M H 1.0365 0.8164 0.9130 0.028 Uiso 1 1 calc R
C27 C 0.66211(15) 1.25594(19) 0.27674(19) 0.0305(6) Uani 1 1 d U
H01N H 0.6750 1.3249 0.2706 0.037 Uiso 1 1 calc R
H01O H 0.6149 1.2441 0.2328 0.037 Uiso 1 1 calc R
C1 C 0.85363(15) 0.57249(17) 0.6122(2) 0.0304(6) Uani 1 1 d U
H01P H 0.9028 0.5953 0.6039 0.036 Uiso 1 1 calc R
H01Q H 0.8565 0.5022 0.6257 0.036 Uiso 1 1 calc R
C28 C 0.72147(15) 1.1922(2) 0.2433(2) 0.0346(7) Uani 1 1 d U
H01R H 0.7043 1.1244 0.2361 0.042 Uiso 1 1 calc R
H01S H 0.7314 1.2145 0.1776 0.042 Uiso 1 1 calc R
H003 H 0.8147(15) 0.5603(18) 0.479(2) 0.027(8) Uiso 1 1 d .
H001 H 0.7935(16) 1.369(2) 0.474(2) 0.037(9) Uiso 1 1 d .
H002 H 0.8123(18) 1.249(2) 0.310(3) 0.059(11) Uiso 1 1 d .
H004 H 0.6632(17) 0.844(2) 0.656(2) 0.044(9) Uiso 1 1 d .

loop_
_atom_site_aniso_label
_atom_site_aniso_U_11
_atom_site_aniso_U_22
_atom_site_aniso_U_33
_atom_site_aniso_U_23
_atom_site_aniso_U_13
_atom_site_aniso_U_12
Cu1 0.01224(15) 0.01291(14) 0.01425(14) 0.00116(10) -0.00014(11) -0.00150(11)
Cu2 0.01564(16) 0.01260(14) 0.02161(16) 0.00216(11) -0.00355(12) -0.00359(11)
Cu3 0.01378(16) 0.01741(15) 0.02557(17) 0.00748(12) -0.00056(12) -0.00300(11)
O2 0.0136(8) 0.0156(7) 0.0171(8) 0.0009(6) -0.0001(6) -0.0029(6)
O4 0.0193(9) 0.0154(8) 0.0213(9) 0.0044(7) -0.0042(7) -0.0025(7)
O6 0.0148(8) 0.0164(7) 0.0223(9) -0.0034(7) 0.0051(7) 0.0013(7)
O14 0.0152(9) 0.0147(8) 0.0324(10) 0.0041(7) 0.0015(7) -0.0033(7)
O5 0.0220(9) 0.0153(8) 0.0314(10) 0.0009(7) -0.0109(8) -0.0042(7)
O12 0.0185(10) 0.0167(8) 0.0290(10) 0.0011(7) 0.0063(8) -0.0023(7)
O3 0.0199(10) 0.0190(8) 0.0249(9) 0.0014(7) 0.0047(7) -0.0024(8)
O1 0.0269(10) 0.0205(9) 0.0244(10) -0.0070(8) -0.0019(8) 0.0058(8)
O13 0.0243(10) 0.0334(10) 0.0288(10) -0.0008(8) 0.0103(8) -0.0045(9)
O8 0.0181(9) 0.0164(8) 0.0360(11) 0.0013(7) -0.0103(8) -0.0038(7)
O7 0.0283(10) 0.0142(8) 0.0437(12) 0.0031(8) 0.0154(9) 0.0042(7)
O9 0.0186(10) 0.0269(9) 0.0493(12) 0.0195(8) -0.0044(8) -0.0058(8)
O11 0.0337(11) 0.0244(9) 0.0371(11) 0.0074(8) 0.0196(9) 0.0097(8)
N1 0.0156(10) 0.0125(9) 0.0157(10) 0.0005(7) 0.0003(8) 0.0008(8)
O10 0.0417(12) 0.0252(9) 0.0381(11) 0.0090(8) 0.0167(9) 0.0156(8)
N2 0.0165(11) 0.0192(9) 0.0220(11) 0.0026(8) 0.0013(8) -0.0004(8)
C9 0.0104(11) 0.0140(10) 0.0168(12) -0.0018(9) -0.0034(9) -0.0020(9)
C24 0.0158(12) 0.0150(11) 0.0218(13) -0.0040(9) 0.0007(10) -0.0015(9)
C15 0.0174(13) 0.0172(11) 0.0158(12) -0.0007(9) -0.0015(10) 0.0040(9)
C16 0.0148(12) 0.0197(11) 0.0202(13) 0.0003(9) 0.0026(10) -0.0004(10)
C7 0.0156(12) 0.0176(11) 0.0136(12) -0.0015(9) 0.0035(9) -0.0005(9)
C14 0.0098(11) 0.0158(10) 0.0163(12) -0.0025(9) -0.0023(9) -0.0002(9)
C23 0.0113(12) 0.0135(10) 0.0237(13) -0.0025(9) -0.0019(9) -0.0024(9)
C8 0.0145(12) 0.0192(11) 0.0177(12) 0.0010(9) 0.0009(9) -0.0009(9)
C18 0.0119(12) 0.0129(10) 0.0225(13) -0.0036(9) -0.0036(9) -0.0033(9)
C10 0.0145(12) 0.0190(11) 0.0194(12) -0.0043(9) 0.0029(9) -0.0032(9)
C3 0.0126(12) 0.0212(11) 0.0231(13) -0.0027(10) -0.0007(10) -0.0009(10)
C5 0.0243(14) 0.0260(12) 0.0141(12) -0.0003(10) 0.0015(10) -0.0021(10)
C30 0.0186(13) 0.0183(11) 0.0276(14) -0.0004(10) 0.0074(10) -0.0037(10)
C4 0.0154(12) 0.0202(11) 0.0221(13) -0.0026(10) 0.0028(10) -0.0013(10)
C22 0.0193(13) 0.0161(11) 0.0220(13) -0.0006(9) 0.0006(10) -0.0027(9)
C13 0.0202(13) 0.0185(11) 0.0154(12) 0.0002(9) 0.0013(10) 0.0005(10)
C17 0.0144(12) 0.0201(11) 0.0218(13) 0.0009(10) 0.0043(10) -0.0035(10)
C19 0.0160(13) 0.0225(12) 0.0262(14) -0.0088(10) 0.0037(10) -0.0053(10)
C2 0.0248(14) 0.0190(11) 0.0245(13) 0.0057(10) -0.0061(11) 0.0047(10)
C11 0.0179(13) 0.0177(11) 0.0267(14) -0.0058(10) -0.0005(10) 0.0053(10)
C12 0.0274(14) 0.0143(11) 0.0206(13) 0.0011(9) -0.0009(11) 0.0047(10)
C29 0.0138(13) 0.0233(12) 0.0279(14) -0.0025(10) 0.0010(10) -0.0027(10)
C20 0.0132(13) 0.0184(11) 0.0378(15) -0.0055(11) -0.0009(11) 0.0033(10)
C6 0.0232(14) 0.0235(12) 0.0222(13) -0.0089(10) 0.0045(10) -0.0033(11)
C26 0.0209(14) 0.0211(12) 0.0338(15) 0.0017(11) 0.0070(11) 0.0040(10)
C25 0.0228(14) 0.0169(11) 0.0455(17) 0.0029(11) 0.0075(12) 0.0015(11)
C21 0.0207(13) 0.0154(11) 0.0301(14) -0.0001(10) -0.0065(11) 0.0013(10)
C27 0.0275(15) 0.0405(15) 0.0220(14) 0.0088(12) -0.0002(11) -0.0037(12)
C1 0.0296(16) 0.0246(13) 0.0326(16) -0.0039(11) -0.0075(12) 0.0117(11)
C28 0.0312(16) 0.0525(17) 0.0204(14) -0.0073(13) 0.0052(12) -0.0097(14)

loop_
_atom_type_symbol
_atom_type_description
_atom_type_scat_dispersion_real
_atom_type_scat_dispersion_imag
_atom_type_scat_source
C C 0.0033 0.0016 'International Tables Vol C Tables 4.2.6.8 and 6.1.1.4'
H H 0.0000 0.0000 'International Tables Vol C Tables 4.2.6.8 and 6.1.1.4'
N N 0.0061 0.0033 'International Tables Vol C Tables 4.2.6.8 and 6.1.1.4'
O O 0.0106 0.0060 'International Tables Vol C Tables 4.2.6.8 and 6.1.1.4'
Cu Cu 0.3201 1.2651 'International Tables Vol C Tables 4.2.6.8 and 6.1.1.4'

loop_
_geom_angle_atom_site_label_1
_geom_angle_atom_site_label_2
_geom_angle_atom_site_label_3
_geom_angle
_geom_angle_site_symmetry_1
_geom_angle_site_symmetry_3
O2 Cu1 O4 93.94(6) . .
O2 Cu1 O6 177.99(7) . 4_576
O4 Cu1 O6 87.95(6) . 4_576
O2 Cu1 N1 85.66(7) . .
O4 Cu1 N1 171.89(7) . .
O6 Cu1 N1 92.37(7) 4_576 .
O2 Cu1 O1 94.70(6) . .
O4 Cu1 O1 111.33(6) . .
O6 Cu1 O1 85.26(6) 4_576 .
N1 Cu1 O1 76.77(6) . .
O14 Cu2 O2 176.21(7) . .
O14 Cu2 O8 88.90(6) . .
O2 Cu2 O8 91.01(6) . .
O14 Cu2 O5 89.39(6) . .
O2 Cu2 O5 90.07(6) . .
O8 Cu2 O5 170.40(7) . .
O9 Cu3 O14 97.99(7) . .
O9 Cu3 N2 174.48(7) . .
O14 Cu3 N2 86.99(7) . .
O9 Cu3 O12 92.44(7) . .
O14 Cu3 O12 134.67(7) . .
N2 Cu3 O12 82.33(7) . .
O9 Cu3 O13 95.35(8) . .
O14 Cu3 O13 124.35(7) . .
N2 Cu3 O13 83.69(8) . .
O12 Cu3 O13 98.12(7) . .
C4 O2 Cu2 123.63(13) . .
C4 O2 Cu1 107.86(12) . .
Cu2 O2 Cu1 106.36(8) . .
C7 O4 Cu1 124.13(14) . .
C15 O6 Cu1 121.47(13) . 4_575
C30 O14 Cu2 123.72(13) . .
C30 O14 Cu3 109.80(12) . .
Cu2 O14 Cu3 118.06(8) . .
C7 O5 Cu2 132.47(14) . .
C25 O12 Cu3 112.27(14) . .
C1 O1 Cu1 108.49(14) . .
C28 O13 Cu3 105.92(15) . .
C16 O8 Cu2 136.12(15) . .
C16 O9 Cu3 128.18(15) . .
C5 N1 C2 108.30(17) . .
C5 N1 C3 111.01(17) . .
C2 N1 C3 111.74(18) . .
C5 N1 Cu1 110.48(14) . .
C2 N1 Cu1 107.78(13) . .
C3 N1 Cu1 107.48(13) . .
C27 N2 C29 111.98(18) . .
C27 N2 C26 112.15(19) . .
C29 N2 C26 111.13(19) . .
C27 N2 Cu3 109.73(15) . .
C29 N2 Cu3 105.85(13) . .
C26 N2 Cu3 105.59(14) . .
C10 C9 C14 118.3(2) . .
C10 C9 C8 119.5(2) . .
C14 C9 C8 122.20(19) . .
O10 C24 O11 124.1(2) . .
O10 C24 C23 119.0(2) . .
O11 C24 C23 116.93(19) . .
O7 C15 O6 125.5(2) . .
O7 C15 C14 117.8(2) . .
O6 C15 C14 116.72(19) . .
O8 C16 O9 126.7(2) . .
O8 C16 C17 117.67(19) . .
O9 C16 C17 115.52(19) . .
O5 C7 O4 127.0(2) . .
O5 C7 C8 117.18(18) . .
O4 C7 C8 115.74(18) . .
C13 C14 C9 119.8(2) . .
C13 C14 C15 117.3(2) . .
C9 C14 C15 122.74(19) . .
C18 C23 C22 118.9(2) . .
C18 C23 C24 124.2(2) . .
C22 C23 C24 116.9(2) . .
C9 C8 C7 115.36(18) . .
C19 C18 C23 118.5(2) . .
C19 C18 C17 118.1(2) . .
C23 C18 C17 123.4(2) . .
C11 C10 C9 121.2(2) . .
N1 C3 C4 110.73(17) . .
N1 C5 C6 114.02(19) . .
O14 C30 C29 109.70(19) . .
O2 C4 C3 109.68(19) . .
C21 C22 C23 121.4(2) . .
C12 C13 C14 120.7(2) . .
C18 C17 C16 116.07(18) . .
C20 C19 C18 121.8(2) . .
N1 C2 C1 112.3(2) . .
C12 C11 C10 120.1(2) . .
C11 C12 C13 119.7(2) . .
N2 C29 C30 108.90(18) . .
C21 C20 C19 119.8(2) . .
O3 C6 C5 114.46(18) . .
N2 C26 C25 110.0(2) . .
O12 C25 C26 108.24(18) . .
C20 C21 C22 119.5(2) . .
N2 C27 C28 110.8(2) . .
O1 C1 C2 109.5(2) . .
O13 C28 C27 110.0(2) . .

loop_
_geom_bond_atom_site_label_1
_geom_bond_atom_site_label_2
_geom_bond_distance
_geom_bond_site_symmetry_2
Cu1 O2 1.9397(15) .
Cu1 O4 1.9549(15) .
Cu1 O6 1.9651(15) 4_576
Cu1 N1 2.0406(18) .
Cu1 O1 2.3966(17) .
Cu2 O14 1.9211(15) .
Cu2 O2 1.9280(14) .
Cu2 O8 1.9652(15) .
Cu2 O5 1.9746(15) .
Cu3 O9 1.9038(17) .
Cu3 O14 1.9296(15) .
Cu3 N2 2.0130(19) .
Cu3 O12 2.0950(16) .
Cu3 O13 2.1359(18) .
O2 C4 1.421(3) .
O4 C7 1.256(2) .
O6 C15 1.270(3) .
O6 Cu1 1.9651(15) 4_575
O14 C30 1.412(3) .
O5 C7 1.253(2) .
O12 C25 1.427(3) .
O3 C6 1.417(3) .
O1 C1 1.425(3) .
O13 C28 1.421(3) .
O8 C16 1.251(3) .
O7 C15 1.251(3) .
O9 C16 1.259(3) .
O11 C24 1.262(3) .
N1 C5 1.485(3) .
N1 C2 1.485(3) .
N1 C3 1.499(3) .
O10 C24 1.247(3) .
N2 C27 1.480(3) .
N2 C29 1.494(3) .
N2 C26 1.495(3) .
C9 C10 1.392(3) .
C9 C14 1.402(3) .
C9 C8 1.510(3) .
C24 C23 1.511(3) .
C15 C14 1.511(3) .
C16 C17 1.516(3) .
C7 C8 1.527(3) .
C14 C13 1.390(3) .
C23 C18 1.400(3) .
C23 C22 1.405(3) .
C18 C19 1.393(3) .
C18 C17 1.514(3) .
C10 C11 1.390(3) .
C3 C4 1.527(3) .
C5 C6 1.525(3) .
C30 C29 1.510(3) .
C22 C21 1.386(3) .
C13 C12 1.389(3) .
C19 C20 1.388(3) .
C2 C1 1.502(3) .
C11 C12 1.369(4) .
C20 C21 1.371(4) .
C26 C25 1.513(3) .
C27 C28 1.507(4) .
